data_8101718
loop_
_publ_author_name
'F.-L. Yang'
'S.-J. Cao'
'Z.-J. Liu'
'M.-W. Ding'

_publ_section_title
;
Crystal structure of 5-phenylmethylidene-3-(2'-fluorobenzyl)-2-thio-
4-imidazolidinone, C~17~H~13~FN~2~OS
;
_journal_issue 1
_journal_name_full 'Zeitschrift f\"ur Kristallographie - New Crystal Structures'
_journal_page_first 119
_journal_page_last 120
_journal_volume 220
_journal_year 2005
_chemical_formula_sum 'C17 H13 F N2 O S'
_chemical_formula_weight 312.37
_chemical_name_systematic
;
5-phenylmethylidene-3-(2'-fluorobenzyl)-2-thio-4-imidazolidinone
;
_space_group_IT_number 2
_symmetry_cell_setting triclinic
_symmetry_space_group_name_Hall '-P 1'
_symmetry_space_group_name_H-M 'P -1'
_atom_sites_solution_hydrogens geom
_atom_sites_solution_primary direct
_atom_sites_solution_secondary difmap
_audit_creation_method SHELXL-97
_cell_angle_alpha 85.153(6)
_cell_angle_beta 78.525(6)
_cell_angle_gamma 79.650(6)
_cell_formula_units_Z 2
_cell_length_a 6.465(3)
_cell_length_b 10.658(4)
_cell_length_c 11.080(4)
_cell_measurement_reflns_used 4257
_cell_measurement_temperature 293(2)
_cell_volume 735.1(5)
_computing_cell_refinement 'SAINT (Bruker, 2002)'
_computing_data_collection 'SMART (Bruker, 2002)'
_computing_data_reduction SAINT
_computing_molecular_graphics SHELXTL-Plus
_computing_publication_material ????
_computing_structure_refinement 'SHELXL-97 (Sheldrick, 1997)'
_computing_structure_solution 'SHELXS-97 (Sheldrick, 1997)'
_diffrn_ambient_temperature 293(2)
_diffrn_measurement_device_type 'Bruker SMART 1000 CCD'
_diffrn_measurement_method omega
_diffrn_radiation_monochromator graphite
_diffrn_radiation_source 'fine-focus sealed tube'
_diffrn_radiation_type MoK\a
_diffrn_radiation_wavelength 0.71073
_diffrn_reflns_av_R_equivalents 0.0192
_diffrn_reflns_limit_h_max 6
_diffrn_reflns_limit_h_min -8
_diffrn_reflns_limit_k_max 12
_diffrn_reflns_limit_k_min -13
_diffrn_reflns_limit_l_max 13
_diffrn_reflns_limit_l_min -13
_diffrn_reflns_number 4257
_diffrn_reflns_theta_full 26.43
_diffrn_reflns_theta_max 26.43
_diffrn_reflns_theta_min 1.94
_diffrn_standards_decay_% 0
_diffrn_standards_interval_count 0
_diffrn_standards_interval_time 0
_diffrn_standards_number 0
_exptl_absorpt_coefficient_mu 0.234
_exptl_absorpt_correction_type multi-scan
_exptl_absorpt_process_details '?SADABS (Bruker, 2002)?'
_exptl_crystal_colour colorless
_exptl_crystal_density_diffrn 1.411
_exptl_crystal_density_method 'not measured'
_exptl_crystal_description block
_exptl_crystal_F_000 324
_exptl_crystal_size_max 0.40
_exptl_crystal_size_mid 0.36
_exptl_crystal_size_min 0.30
_refine_diff_density_max 0.214
_refine_diff_density_min -0.182
_refine_ls_extinction_method none
_refine_ls_goodness_of_fit_ref 1.068
_refine_ls_hydrogen_treatment mixed
_refine_ls_matrix_type full
_refine_ls_number_parameters 240
_refine_ls_number_reflns 2986
_refine_ls_number_restraints 314
_refine_ls_restrained_S_all 1.068
_refine_ls_R_factor_gt 0.0380
_refine_ls_shift/su_max 0.072
_refine_ls_structure_factor_coef Fsqd
_refine_ls_weighting_details 'calc w=1/[\s^2^(Fo^2^)+(0.????P)^2^+0.????P] where P=(Fo^2^+2Fc^2^)/3'
_refine_ls_weighting_scheme calc
_refine_ls_wR_factor_ref 0.0951
_reflns_number_gt 2986
_reflns_number_total 2986
_reflns_threshold_expression I>2sigma(I)
_cod_data_source_file 1267-1455.cff
_cod_data_source_block cd23303
_cod_depositor_comments
;
The following automatic conversions were performed:
'_exptl_absorpt_correction_type' value 'Multi-scan' changed to
'multi-scan' according to
'/home/saulius/struct/CIF-dictionaries/cif_core.dic' dictionary named
'cif_core.dic' version 2.4.1 from 2010-06-29.

Automatic conversion script
Id: cif_fix_enum 1555 2011-01-17 13:19:09Z saulius 
;
_cod_original_sg_symbol_H-M P-1
_cod_original_formula_sum 'C17 H13 F1 N2 O1 S1'
_cod_database_code 8101718

loop_
_symmetry_equiv_pos_as_xyz
'x, y, z'
'-x, -y, -z'

loop_
_atom_site_label
_atom_site_type_symbol
_atom_site_fract_x
_atom_site_fract_y
_atom_site_fract_z
_atom_site_U_iso_or_equiv
_atom_site_adp_type
_atom_site_occupancy
_atom_site_symmetry_multiplicity
_atom_site_Wyckoff_symbol
_atom_site_calc_flag
_atom_site_refinement_flags
_atom_site_disorder_assembly
_atom_site_disorder_group
S1 S 0.3118(1) 0.5668(1) 0.8619(1) 0.051(1) Uani 1 2 i d . . .
O1 O -0.0507(2) 0.1870(1) 0.8920(1) 0.054(1) Uani 1 2 i d . . .
N1 N 0.0984(2) 0.3717(1) 0.8551(1) 0.039(1) Uani 1 2 i d . . .
N2 N 0.3299(2) 0.3337(1) 0.9796(1) 0.041(1) Uani 1 2 i d . . .
C1 C 0.2478(3) 0.4224(2) 0.8996(1) 0.038(1) Uani 1 2 i d . . .
C2 C 0.0757(3) 0.2511(2) 0.9103(1) 0.040(1) Uani 1 2 i d . . .
C3 C 0.2343(3) 0.2239(2) 0.9928(1) 0.039(1) Uani 1 2 i d . . .
C4 C 0.2631(3) 0.1150(2) 1.0626(2) 0.041(1) Uani 1 2 i d . . .
C5 C 0.4081(3) 0.0743(2) 1.1489(2) 0.039(1) Uani 1 2 i d . . .
C6 C 0.3631(3) -0.0233(2) 1.2381(2) 0.051(1) Uani 1 2 i d . . .
C7 C 0.4914(4) -0.0614(2) 1.3244(2) 0.064(1) Uani 1 2 i d . . .
C8 C 0.6677(4) -0.0053(2) 1.3237(2) 0.063(1) Uani 1 2 i d . . .
C9 C 0.7185(3) 0.0885(2) 1.2346(2) 0.056(1) Uani 1 2 i d . . .
C10 C 0.5909(3) 0.1273(2) 1.1472(2) 0.046(1) Uani 1 2 i d . . .
C11 C -0.0328(3) 0.4357(2) 0.7669(2) 0.043(1) Uani 1 2 i d . . .
C12 C 0.0418(7) 0.3803(5) 0.6407(3) 0.041(2) Uani 1 2 i d . . .
C13 C 0.2482(6) 0.3829(5) 0.5753(4) 0.056(1) Uani 1 2 i d . . .
C14 C 0.3127(7) 0.3308(5) 0.4602(4) 0.074(2) Uani 1 2 i d . . .
C15 C 0.1707(8) 0.2762(5) 0.4105(3) 0.088(2) Uani 1 2 i d . . .
C16 C -0.0357(8) 0.2736(4) 0.4759(4) 0.076(2) Uani 1 2 i d . . .
C17 C -0.1002(6) 0.3256(4) 0.5910(3) 0.049(1) Uani 1 2 i d . . .
F2 F -0.2940(3) 0.3172(2) 0.6557(2) 0.086(1) Uani 1 2 i d . . .
H2 H 0.4290 0.3434 1.0178 0.049 Uiso 1 2 i d . . .
H4 H 0.1767 0.0564 1.0545 0.049 Uiso 1 2 i d . . .
H6 H 0.2454 -0.0626 1.2391 0.062 Uiso 1 2 i d . . .
H7 H 0.4588 -0.1257 1.3837 0.077 Uiso 1 2 i d . . .
H8 H 0.7521 -0.0305 1.3832 0.076 Uiso 1 2 i d . . .
H9 H 0.8387 0.1256 1.2332 0.067 Uiso 1 2 i d . . .
H10 H 0.6276 0.1895 1.0866 0.055 Uiso 1 2 i d . . .
H11A H -0.0248 0.5261 0.7598 0.052 Uiso 1 2 i d . . .
H11B H -0.1810 0.4265 0.7973 0.052 Uiso 1 2 i d . . .
H13 H 0.3432 0.4194 0.6085 0.067 Uiso 1 2 i d . . .
H14 H 0.4508 0.3326 0.4165 0.089 Uiso 1 2 i d . . .
H15 H 0.2139 0.2413 0.3335 0.106 Uiso 1 2 i d . . .
H16 H -0.1307 0.2370 0.4426 0.091 Uiso 1 2 i d . . .

loop_
_atom_site_aniso_label
_atom_site_aniso_U_11
_atom_site_aniso_U_22
_atom_site_aniso_U_33
_atom_site_aniso_U_23
_atom_site_aniso_U_13
_atom_site_aniso_U_12
S1 0.068(1) 0.040(1) 0.054(1) 0.007(1) -0.024(1) -0.021(1)
O1 0.064(1) 0.056(1) 0.052(1) 0.000(1) -0.018(1) -0.030(1)
N1 0.046(1) 0.041(1) 0.035(1) 0.000(1) -0.012(1) -0.013(1)
N2 0.051(1) 0.039(1) 0.040(1) 0.001(1) -0.018(1) -0.014(1)
C1 0.044(1) 0.038(1) 0.033(1) -0.003(1) -0.008(1) -0.009(1)
C2 0.047(1) 0.042(1) 0.033(1) -0.003(1) -0.006(1) -0.013(1)
C3 0.048(1) 0.038(1) 0.033(1) -0.004(1) -0.006(1) -0.012(1)
C4 0.052(1) 0.035(1) 0.036(1) -0.004(1) -0.005(1) -0.013(1)
C5 0.050(1) 0.029(1) 0.036(1) -0.004(1) -0.005(1) -0.006(1)
C6 0.061(1) 0.041(1) 0.055(1) 0.007(1) -0.013(1) -0.017(1)
C7 0.078(2) 0.056(1) 0.061(1) 0.022(1) -0.023(1) -0.018(1)
C8 0.068(1) 0.061(1) 0.063(1) 0.008(1) -0.029(1) -0.005(1)
C9 0.049(1) 0.053(1) 0.067(1) -0.002(1) -0.016(1) -0.010(1)
C10 0.050(1) 0.036(1) 0.048(1) 0.001(1) -0.004(1) -0.008(1)
C11 0.044(1) 0.046(1) 0.042(1) -0.003(1) -0.015(1) -0.005(1)
C12 0.055(3) 0.037(3) 0.038(3) 0.001(2) -0.026(2) -0.005(2)
C13 0.047(3) 0.065(2) 0.046(2) 0.008(2) -0.011(2) 0.012(2)
C14 0.073(3) 0.078(3) 0.050(2) 0.007(2) -0.006(2) 0.031(2)
C15 0.150(5) 0.059(3) 0.044(3) -0.016(3) -0.024(3) 0.025(3)
C16 0.145(4) 0.043(2) 0.054(3) -0.001(2) -0.048(3) -0.021(3)
C17 0.069(2) 0.038(2) 0.047(2) 0.008(2) -0.028(2) -0.015(2)
F2 0.070(1) 0.104(2) 0.001(2) -0.013(1) -0.031(1) -0.039(1)

loop_
_atom_type_symbol
_atom_type_description
_atom_type_scat_dispersion_real
_atom_type_scat_dispersion_imag
_atom_type_scat_source
C C 0.0033 0.0016 'International Tables Vol C Tables 4.2.6.8 and 6.1.1.4'
H H 0.0000 0.0000 'International Tables Vol C Tables 4.2.6.8 and 6.1.1.4'
N N 0.0061 0.0033 'International Tables Vol C Tables 4.2.6.8 and 6.1.1.4'
O O 0.0106 0.0060 'International Tables Vol C Tables 4.2.6.8 and 6.1.1.4'
Cu Cu 0.3201 1.2651 'International Tables Vol C Tables 4.2.6.8 and 6.1.1.4'
